data_7048113
loop_
_publ_author_name
'Gimeno-Prat, Antonio'
'Cort\'es-Sanch\'on, Adri\'an'
'Mart\'in, Antonio'
'Baya, Miguel'
'Casas, Jos\'e M'

_publ_section_title
;
 Platinum-mediated monohydration of SO<sub>2</sub>.
;
_journal_issue 47
_journal_name_full 'Dalton transactions (Cambridge, England : 2003)'
_journal_page_first 16846
_journal_page_last 16849
_journal_paper_doi 10.1039/c8dt04169e
_journal_volume 47
_journal_year 2018
_chemical_formula_moiety 'C14 H14 Cl N2 O3 Pt, C16 H36 N, C H Cl3'
_chemical_formula_sum 'C31 H51 Cl4 N3 O3 Pt'
_chemical_formula_weight 850.63
_space_group_crystal_system triclinic
_space_group_IT_number 2
_space_group_name_Hall '-P 1'
_space_group_name_H-M_alt 'P -1'
_symmetry_space_group_name_Hall '-P 1'
_symmetry_space_group_name_H-M 'P -1'
_atom_sites_solution_hydrogens mixed
_audit_creation_method SHELXL-2013
_audit_update_record
;
2018-09-03 deposited with the CCDC.
2018-11-13 downloaded from the CCDC.
;
_cell_angle_alpha 101.5860(10)
_cell_angle_beta 98.6590(10)
_cell_angle_gamma 91.1540(10)
_cell_formula_units_Z 2
_cell_length_a 8.65230(10)
_cell_length_b 9.51680(10)
_cell_length_c 22.2960(3)
_cell_measurement_reflns_used 30642
_cell_measurement_temperature 100(2)
_cell_measurement_theta_max 28.8778
_cell_measurement_theta_min 3.7718
_cell_volume 1775.59(4)
_computing_cell_refinement
;
'Fri Mar 20 11:45:52 2009'
;
_computing_data_collection
;
'Fri Mar 20 11:45:52 2009'
;
_computing_data_reduction
;
'Fri Mar 20 11:45:52 2009'
;
_computing_structure_refinement 'SHELXL-2013 (Sheldrick, 2013)'
_diffrn_ambient_temperature 100(2)
_diffrn_detector_area_resol_mean 16.0655
_diffrn_measured_fraction_theta_full 0.996
_diffrn_measured_fraction_theta_max 0.912
_diffrn_measurement_device_type 'Goniometer KM4/Xcalibur, detector: Sapphire3'
_diffrn_measurement_method '\w scans'
_diffrn_radiation_type MoK\a
_diffrn_radiation_wavelength 0.71073
_diffrn_reflns_av_R_equivalents 0.0292
_diffrn_reflns_av_unetI/netI 0.0238
_diffrn_reflns_Laue_measured_fraction_full 0.996
_diffrn_reflns_Laue_measured_fraction_max 0.912
_diffrn_reflns_limit_h_max 11
_diffrn_reflns_limit_h_min -11
_diffrn_reflns_limit_k_max 12
_diffrn_reflns_limit_k_min -12
_diffrn_reflns_limit_l_max 29
_diffrn_reflns_limit_l_min -30
_diffrn_reflns_number 39006
_diffrn_reflns_point_group_measured_fraction_full 0.996
_diffrn_reflns_point_group_measured_fraction_max 0.912
_diffrn_reflns_theta_full 25.000
_diffrn_reflns_theta_max 28.950
_diffrn_reflns_theta_min 3.790
_exptl_absorpt_coefficient_mu 4.287
_exptl_absorpt_correction_T_max 1.00000
_exptl_absorpt_correction_T_min 0.45853
_exptl_absorpt_correction_type multi-scan
_exptl_absorpt_process_details
;
'Fri Mar 20 11:45:52 2009'
;
_exptl_crystal_colour green
_exptl_crystal_density_diffrn 1.591
_exptl_crystal_description plate
_exptl_crystal_F_000 856
_exptl_crystal_size_max 0.380
_exptl_crystal_size_mid 0.230
_exptl_crystal_size_min 0.030
_refine_diff_density_max 0.672
_refine_diff_density_min -0.904
_refine_diff_density_rms 0.094
_refine_ls_extinction_method none
_refine_ls_goodness_of_fit_ref 1.030
_refine_ls_hydrogen_treatment mixed
_refine_ls_matrix_type full
_refine_ls_number_parameters 387
_refine_ls_number_reflns 8570
_refine_ls_number_restraints 1
_refine_ls_restrained_S_all 1.030
_refine_ls_R_factor_all 0.0207
_refine_ls_R_factor_gt 0.0177
_refine_ls_shift/su_max 0.002
_refine_ls_shift/su_mean 0.000
_refine_ls_structure_factor_coef Fsqd
_refine_ls_weighting_details 'w=1/[\s^2^(Fo^2^)+(0.0250P)^2^] where P=(Fo^2^+2Fc^2^)/3'
_refine_ls_weighting_scheme calc
_refine_ls_wR_factor_gt 0.0403
_refine_ls_wR_factor_ref 0.0407
_reflns_Friedel_coverage 0.000
_reflns_number_gt 7845
_reflns_number_total 8570
_reflns_threshold_expression 'I > 2\s(I)'
_cod_data_source_file c8dt04169e3.cif
_cod_data_source_block 1
_cod_depositor_comments 'Adding full bibliography for 7048113--7048114.cif.'
_cod_database_code 7048113
_shelx_space_group_comment
;
The symmetry employed for this shelxl refinement is uniquely defined
by the following loop, which should always be used as a source of
symmetry information in preference to the above space-group names.
They are only intended as comments.
;
_shelx_estimated_absorpt_t_min 0.293
_shelx_estimated_absorpt_t_max 0.882
_shelxl_version_number 2013-4

loop_
_space_group_symop_operation_xyz
'x, y, z'
'-x, -y, -z'

loop_
_atom_site_label
_atom_site_type_symbol
_atom_site_fract_x
_atom_site_fract_y
_atom_site_fract_z
_atom_site_U_iso_or_equiv
_atom_site_adp_type
_atom_site_occupancy
_atom_site_site_symmetry_order
_atom_site_calc_flag
_atom_site_refinement_flags_posn
_atom_site_refinement_flags_adp
Pt Pt 0.79679(2) 0.57645(2) 0.79502(2) 0.01296(3) Uani 1 1 d . .
Cl1 Cl 0.77869(6) 0.47223(5) 0.87774(2) 0.01846(10) Uani 1 1 d . .
O1 O 0.60422(16) 0.48007(15) 0.65375(6) 0.0208(3) Uani 1 1 d . .
O2 O 0.86645(17) 0.91988(15) 0.78886(6) 0.0226(3) Uani 1 1 d . .
O3 O 0.81377(18) 0.66783(16) 0.72069(7) 0.0200(3) Uani 1 1 d D .
H1O H 0.810(3) 0.754(2) 0.7318(13) 0.047(9) Uiso 1 1 d D .
H2O H 0.735(3) 0.631(3) 0.6951(12) 0.047(9) Uiso 1 1 d D .
N1 N 0.70573(18) 0.39274(17) 0.73813(7) 0.0164(3) Uani 1 1 d . .
H1 H 0.7186 0.3141 0.7530 0.020 Uiso 1 1 calc R U
N2 N 0.89322(19) 0.75749(17) 0.85207(7) 0.0169(3) Uani 1 1 d . .
H2 H 0.9267 0.7495 0.8904 0.020 Uiso 1 1 calc R U
C1 C 0.6292(2) 0.3759(2) 0.68133(9) 0.0161(4) Uani 1 1 d . .
C2 C 0.5635(2) 0.2282(2) 0.64731(9) 0.0176(4) Uani 1 1 d . .
C3 C 0.4632(2) 0.2168(2) 0.59121(9) 0.0230(4) Uani 1 1 d . .
H3 H 0.4386 0.3007 0.5755 0.028 Uiso 1 1 calc R U
C4 C 0.3989(3) 0.0838(3) 0.55813(11) 0.0313(5) Uani 1 1 d . .
H4 H 0.3308 0.0773 0.5199 0.038 Uiso 1 1 calc R U
C5 C 0.4333(3) -0.0388(2) 0.58047(11) 0.0318(5) Uani 1 1 d . .
H5 H 0.3891 -0.1296 0.5577 0.038 Uiso 1 1 calc R U
C6 C 0.5327(3) -0.0294(2) 0.63635(11) 0.0271(5) Uani 1 1 d . .
H6 H 0.5564 -0.1139 0.6518 0.033 Uiso 1 1 calc R U
C7 C 0.5972(2) 0.1025(2) 0.66950(10) 0.0205(4) Uani 1 1 d . .
H7 H 0.6650 0.1082 0.7077 0.025 Uiso 1 1 calc R U
C8 C 0.9139(2) 0.8867(2) 0.84067(9) 0.0165(4) Uani 1 1 d . .
C9 C 0.9995(2) 0.9994(2) 0.89267(9) 0.0155(4) Uani 1 1 d . .
C10 C 0.9586(2) 1.1420(2) 0.89930(9) 0.0164(4) Uani 1 1 d . .
H10 H 0.8789 1.1682 0.8699 0.020 Uiso 1 1 calc R U
C11 C 1.0337(2) 1.2464(2) 0.94873(9) 0.0180(4) Uani 1 1 d . .
H11 H 1.0024 1.3426 0.9538 0.022 Uiso 1 1 calc R U
C12 C 1.1540(2) 1.2100(2) 0.99057(9) 0.0194(4) Uani 1 1 d . .
H12 H 1.2061 1.2814 1.0239 0.023 Uiso 1 1 calc R U
C13 C 1.1977(2) 1.0691(2) 0.98354(9) 0.0204(4) Uani 1 1 d . .
H13 H 1.2808 1.0442 1.0119 0.024 Uiso 1 1 calc R U
C14 C 1.1206(2) 0.9644(2) 0.93529(9) 0.0184(4) Uani 1 1 d . .
H14 H 1.1504 0.8678 0.9311 0.022 Uiso 1 1 calc R U
N3 N 0.25967(17) 0.36808(16) 0.78943(7) 0.0126(3) Uani 1 1 d . .
C15 C 0.3913(2) 0.26779(19) 0.79973(9) 0.0145(4) Uani 1 1 d . .
H15A H 0.4190 0.2240 0.7588 0.017 Uiso 1 1 calc R U
H15B H 0.4842 0.3263 0.8241 0.017 Uiso 1 1 calc R U
C16 C 0.3589(2) 0.1475(2) 0.83249(9) 0.0168(4) Uani 1 1 d . .
H16A H 0.2592 0.0941 0.8121 0.020 Uiso 1 1 calc R U
H16B H 0.3495 0.1880 0.8762 0.020 Uiso 1 1 calc R U
C17 C 0.4940(2) 0.0464(2) 0.82964(9) 0.0194(4) Uani 1 1 d . .
H17A H 0.4987 0.0032 0.7857 0.023 Uiso 1 1 calc R U
H17B H 0.5937 0.1027 0.8472 0.023 Uiso 1 1 calc R U
C18 C 0.4778(3) -0.0733(2) 0.86486(10) 0.0245(4) Uani 1 1 d . .
H18A H 0.5673 -0.1343 0.8618 0.037 Uiso 1 1 calc R U
H18B H 0.3807 -0.1312 0.8469 0.037 Uiso 1 1 calc R U
H18C H 0.4747 -0.0313 0.9085 0.037 Uiso 1 1 calc R U
C19 C 0.1143(2) 0.2858(2) 0.74989(9) 0.0153(4) Uani 1 1 d . .
H19A H 0.0785 0.2141 0.7721 0.018 Uiso 1 1 calc R U
H19B H 0.0303 0.3540 0.7460 0.018 Uiso 1 1 calc R U
C20 C 0.1347(2) 0.2083(2) 0.68506(9) 0.0179(4) Uani 1 1 d . .
H20A H 0.2188 0.1398 0.6878 0.022 Uiso 1 1 calc R U
H20B H 0.1647 0.2786 0.6611 0.022 Uiso 1 1 calc R U
C21 C -0.0194(2) 0.1276(2) 0.65249(9) 0.0215(4) Uani 1 1 d . .
H21A H -0.0473 0.0568 0.6766 0.026 Uiso 1 1 calc R U
H21B H -0.1033 0.1967 0.6517 0.026 Uiso 1 1 calc R U
C22 C -0.0114(3) 0.0499(2) 0.58646(10) 0.0293(5) Uani 1 1 d . .
H22A H -0.1129 0.0005 0.5678 0.044 Uiso 1 1 calc R U
H22B H 0.0696 -0.0206 0.5870 0.044 Uiso 1 1 calc R U
H22C H 0.0143 0.1196 0.5621 0.044 Uiso 1 1 calc R U
C23 C 0.3221(2) 0.47860(19) 0.75732(9) 0.0145(4) Uani 1 1 d . .
H23A H 0.3539 0.4273 0.7182 0.017 Uiso 1 1 calc R U
H23B H 0.4173 0.5281 0.7841 0.017 Uiso 1 1 calc R U
C24 C 0.2095(2) 0.5916(2) 0.74215(9) 0.0169(4) Uani 1 1 d . .
H24A H 0.1788 0.6467 0.7808 0.020 Uiso 1 1 calc R U
H24B H 0.1138 0.5446 0.7149 0.020 Uiso 1 1 calc R U
C25 C 0.2892(2) 0.6932(2) 0.70950(10) 0.0208(4) Uani 1 1 d . .
H25A H 0.3848 0.7396 0.7370 0.025 Uiso 1 1 calc R U
H25B H 0.3210 0.6371 0.6713 0.025 Uiso 1 1 calc R U
C26 C 0.1811(3) 0.8082(2) 0.69274(11) 0.0284(5) Uani 1 1 d . .
H26A H 0.2350 0.8702 0.6714 0.043 Uiso 1 1 calc R U
H26B H 0.1524 0.8661 0.7306 0.043 Uiso 1 1 calc R U
H26C H 0.0864 0.7625 0.6654 0.043 Uiso 1 1 calc R U
C27 C 0.2115(2) 0.4398(2) 0.85069(8) 0.0145(4) Uani 1 1 d . .
H27A H 0.1797 0.3638 0.8716 0.017 Uiso 1 1 calc R U
H27B H 0.1184 0.4955 0.8417 0.017 Uiso 1 1 calc R U
C28 C 0.3361(2) 0.5396(2) 0.89546(9) 0.0163(4) Uani 1 1 d . .
H28A H 0.3582 0.6241 0.8779 0.020 Uiso 1 1 calc R U
H28B H 0.4342 0.4887 0.9015 0.020 Uiso 1 1 calc R U
C29 C 0.2804(2) 0.5889(2) 0.95783(9) 0.0174(4) Uani 1 1 d . .
H29A H 0.1768 0.6305 0.9509 0.021 Uiso 1 1 calc R U
H29B H 0.2676 0.5047 0.9768 0.021 Uiso 1 1 calc R U
C30 C 0.3938(2) 0.7001(2) 1.00245(9) 0.0225(4) Uani 1 1 d . .
H30A H 0.3537 0.7278 1.0417 0.034 Uiso 1 1 calc R U
H30B H 0.4046 0.7849 0.9844 0.034 Uiso 1 1 calc R U
H30C H 0.4962 0.6591 1.0099 0.034 Uiso 1 1 calc R U
C31 C 0.7524(3) 0.5044(2) 0.54243(11) 0.0305(5) Uani 1 1 d . .
H31A H 0.6723 0.4820 0.5676 0.037 Uiso 1 1 calc R U
Cl2 Cl 0.92520(10) 0.42197(9) 0.56478(4) 0.0639(2) Uani 1 1 d . .
Cl3 Cl 0.67782(9) 0.44008(7) 0.46324(3) 0.04664(17) Uani 1 1 d . .
Cl4 Cl 0.78737(8) 0.69158(6) 0.55711(3) 0.03976(15) Uani 1 1 d . .

loop_
_atom_site_aniso_label
_atom_site_aniso_U_11
_atom_site_aniso_U_22
_atom_site_aniso_U_33
_atom_site_aniso_U_23
_atom_site_aniso_U_13
_atom_site_aniso_U_12
Pt 0.01157(4) 0.01337(4) 0.01331(4) 0.00124(3) 0.00206(3) -0.00005(2)
Cl1 0.0215(2) 0.0165(2) 0.0168(2) 0.00470(17) -0.00018(18) -0.00249(18)
O1 0.0243(8) 0.0203(7) 0.0166(7) 0.0031(6) 0.0014(6) -0.0026(6)
O2 0.0301(8) 0.0185(7) 0.0180(7) 0.0050(6) -0.0007(6) -0.0015(6)
O3 0.0245(8) 0.0193(8) 0.0154(7) 0.0022(6) 0.0033(6) -0.0038(6)
N1 0.0158(8) 0.0144(8) 0.0184(8) 0.0021(6) 0.0029(6) 0.0005(6)
N2 0.0193(8) 0.0161(8) 0.0141(8) 0.0026(6) -0.0002(6) -0.0019(6)
C1 0.0119(9) 0.0200(9) 0.0155(9) -0.0005(7) 0.0054(7) 0.0002(7)
C2 0.0144(9) 0.0201(10) 0.0172(9) -0.0016(8) 0.0071(7) -0.0021(8)
C3 0.0251(11) 0.0255(11) 0.0166(10) 0.0004(8) 0.0036(8) -0.0042(9)
C4 0.0321(13) 0.0353(13) 0.0211(11) -0.0024(9) -0.0002(9) -0.0094(10)
C5 0.0374(13) 0.0236(11) 0.0298(12) -0.0069(9) 0.0095(10) -0.0111(10)
C6 0.0292(12) 0.0202(10) 0.0324(12) 0.0008(9) 0.0132(10) -0.0017(9)
C7 0.0199(10) 0.0212(10) 0.0209(10) 0.0008(8) 0.0097(8) -0.0001(8)
C8 0.0140(9) 0.0183(9) 0.0166(9) 0.0012(7) 0.0042(7) 0.0015(7)
C9 0.0143(9) 0.0166(9) 0.0163(9) 0.0030(7) 0.0052(7) -0.0028(7)
C10 0.0149(9) 0.0176(9) 0.0182(9) 0.0060(7) 0.0043(7) -0.0003(7)
C11 0.0208(10) 0.0135(9) 0.0210(10) 0.0022(7) 0.0092(8) -0.0012(8)
C12 0.0210(10) 0.0196(10) 0.0165(10) 0.0007(8) 0.0044(8) -0.0070(8)
C13 0.0181(10) 0.0234(10) 0.0189(10) 0.0067(8) -0.0014(8) -0.0034(8)
C14 0.0172(10) 0.0158(9) 0.0231(10) 0.0058(8) 0.0040(8) 0.0017(8)
N3 0.0093(7) 0.0143(7) 0.0141(8) 0.0027(6) 0.0026(6) -0.0002(6)
C15 0.0100(9) 0.0165(9) 0.0171(9) 0.0026(7) 0.0039(7) 0.0026(7)
C16 0.0144(9) 0.0193(9) 0.0181(10) 0.0061(8) 0.0034(7) 0.0017(7)
C17 0.0182(10) 0.0194(10) 0.0213(10) 0.0045(8) 0.0047(8) 0.0038(8)
C18 0.0250(11) 0.0237(11) 0.0272(11) 0.0102(9) 0.0043(9) 0.0061(9)
C19 0.0109(9) 0.0166(9) 0.0177(9) 0.0025(7) 0.0013(7) -0.0005(7)
C20 0.0156(9) 0.0204(10) 0.0163(10) 0.0007(8) 0.0018(7) -0.0001(8)
C21 0.0169(10) 0.0211(10) 0.0237(11) 0.0014(8) -0.0016(8) -0.0018(8)
C22 0.0313(12) 0.0263(11) 0.0244(11) -0.0017(9) -0.0041(9) -0.0011(9)
C23 0.0134(9) 0.0161(9) 0.0149(9) 0.0042(7) 0.0041(7) 0.0001(7)
C24 0.0163(9) 0.0184(9) 0.0169(9) 0.0053(7) 0.0034(7) 0.0022(7)
C25 0.0235(11) 0.0201(10) 0.0209(10) 0.0071(8) 0.0064(8) 0.0010(8)
C26 0.0271(12) 0.0256(11) 0.0378(13) 0.0175(10) 0.0065(10) 0.0031(9)
C27 0.0150(9) 0.0152(9) 0.0143(9) 0.0022(7) 0.0065(7) 0.0015(7)
C28 0.0166(9) 0.0168(9) 0.0161(9) 0.0030(7) 0.0048(7) 0.0005(7)
C29 0.0192(10) 0.0162(9) 0.0169(9) 0.0028(7) 0.0047(8) 0.0001(8)
C30 0.0258(11) 0.0221(10) 0.0180(10) 0.0019(8) 0.0021(8) -0.0006(8)
C31 0.0402(14) 0.0252(11) 0.0298(12) 0.0097(9) 0.0116(10) 0.0049(10)
Cl2 0.0716(5) 0.0756(5) 0.0659(5) 0.0452(4) 0.0314(4) 0.0456(4)
Cl3 0.0810(5) 0.0303(3) 0.0262(3) -0.0017(2) 0.0124(3) -0.0087(3)
Cl4 0.0560(4) 0.0263(3) 0.0321(3) 0.0031(2) -0.0040(3) -0.0028(3)

loop_
_atom_type_symbol
_atom_type_description
_atom_type_scat_dispersion_real
_atom_type_scat_dispersion_imag
_atom_type_scat_source
C C 0.0033 0.0016 'International Tables Vol C Tables 4.2.6.8 and 6.1.1.4'
H H 0.0000 0.0000 'International Tables Vol C Tables 4.2.6.8 and 6.1.1.4'
N N 0.0061 0.0033 'International Tables Vol C Tables 4.2.6.8 and 6.1.1.4'
Cl Cl 0.1484 0.1585 'International Tables Vol C Tables 4.2.6.8 and 6.1.1.4'
O O 0.0106 0.0060 'International Tables Vol C Tables 4.2.6.8 and 6.1.1.4'
Pt Pt -1.7033 8.3905 'International Tables Vol C Tables 4.2.6.8 and 6.1.1.4'

loop_
_geom_angle_atom_site_label_1
_geom_angle_atom_site_label_2
_geom_angle_atom_site_label_3
_geom_angle
N2 Pt N1 178.48(6)
N2 Pt O3 89.66(6)
N1 Pt O3 90.61(6)
N2 Pt Cl1 90.73(5)
N1 Pt Cl1 89.00(5)
O3 Pt Cl1 179.46(4)
Pt O3 H1O 108(2)
Pt O3 H2O 102.9(19)
H1O O3 H2O 113(3)
C1 N1 Pt 127.82(13)
C1 N1 H1 116.1
Pt N1 H1 116.1
C8 N2 Pt 129.68(14)
C8 N2 H2 115.2
Pt N2 H2 115.2
O1 C1 N1 122.72(17)
O1 C1 C2 117.85(17)
N1 C1 C2 119.41(17)
C3 C2 C7 118.47(18)
C3 C2 C1 118.11(18)
C7 C2 C1 123.42(18)
C4 C3 C2 120.6(2)
C4 C3 H3 119.7
C2 C3 H3 119.7
C5 C4 C3 120.3(2)
C5 C4 H4 119.8
C3 C4 H4 119.8
C4 C5 C6 119.9(2)
C4 C5 H5 120.0
C6 C5 H5 120.0
C7 C6 C5 120.1(2)
C7 C6 H6 120.0
C5 C6 H6 120.0
C6 C7 C2 120.7(2)
C6 C7 H7 119.7
C2 C7 H7 119.7
O2 C8 N2 123.92(18)
O2 C8 C9 119.03(17)
N2 C8 C9 117.04(17)
C10 C9 C14 118.72(18)
C10 C9 C8 120.11(17)
C14 C9 C8 121.17(17)
C9 C10 C11 120.46(18)
C9 C10 H10 119.8
C11 C10 H10 119.8
C12 C11 C10 120.12(18)
C12 C11 H11 119.9
C10 C11 H11 119.9
C13 C12 C11 119.76(18)
C13 C12 H12 120.1
C11 C12 H12 120.1
C12 C13 C14 120.23(19)
C12 C13 H13 119.9
C14 C13 H13 119.9
C13 C14 C9 120.66(18)
C13 C14 H14 119.7
C9 C14 H14 119.7
C23 N3 C15 106.32(13)
C23 N3 C27 111.07(14)
C15 N3 C27 110.91(14)
C23 N3 C19 110.94(14)
C15 N3 C19 111.03(14)
C27 N3 C19 106.65(13)
C16 C15 N3 116.73(15)
C16 C15 H15A 108.1
N3 C15 H15A 108.1
C16 C15 H15B 108.1
N3 C15 H15B 108.1
H15A C15 H15B 107.3
C15 C16 C17 108.68(15)
C15 C16 H16A 110.0
C17 C16 H16A 110.0
C15 C16 H16B 110.0
C17 C16 H16B 110.0
H16A C16 H16B 108.3
C18 C17 C16 112.82(16)
C18 C17 H17A 109.0
C16 C17 H17A 109.0
C18 C17 H17B 109.0
C16 C17 H17B 109.0
H17A C17 H17B 107.8
C17 C18 H18A 109.5
C17 C18 H18B 109.5
H18A C18 H18B 109.5
C17 C18 H18C 109.5
H18A C18 H18C 109.5
H18B C18 H18C 109.5
C20 C19 N3 115.68(15)
C20 C19 H19A 108.4
N3 C19 H19A 108.4
C20 C19 H19B 108.4
N3 C19 H19B 108.4
H19A C19 H19B 107.4
C19 C20 C21 109.12(16)
C19 C20 H20A 109.9
C21 C20 H20A 109.9
C19 C20 H20B 109.9
C21 C20 H20B 109.9
H20A C20 H20B 108.3
C22 C21 C20 112.86(18)
C22 C21 H21A 109.0
C20 C21 H21A 109.0
C22 C21 H21B 109.0
C20 C21 H21B 109.0
H21A C21 H21B 107.8
C21 C22 H22A 109.5
C21 C22 H22B 109.5
H22A C22 H22B 109.5
C21 C22 H22C 109.5
H22A C22 H22C 109.5
H22B C22 H22C 109.5
N3 C23 C24 115.83(15)
N3 C23 H23A 108.3
C24 C23 H23A 108.3
N3 C23 H23B 108.3
C24 C23 H23B 108.3
H23A C23 H23B 107.4
C23 C24 C25 109.33(16)
C23 C24 H24A 109.8
C25 C24 H24A 109.8
C23 C24 H24B 109.8
C25 C24 H24B 109.8
H24A C24 H24B 108.3
C26 C25 C24 111.61(17)
C26 C25 H25A 109.3
C24 C25 H25A 109.3
C26 C25 H25B 109.3
C24 C25 H25B 109.3
H25A C25 H25B 108.0
C25 C26 H26A 109.5
C25 C26 H26B 109.5
H26A C26 H26B 109.5
C25 C26 H26C 109.5
H26A C26 H26C 109.5
H26B C26 H26C 109.5
N3 C27 C28 115.56(15)
N3 C27 H27A 108.4
C28 C27 H27A 108.4
N3 C27 H27B 108.4
C28 C27 H27B 108.4
H27A C27 H27B 107.5
C27 C28 C29 110.15(15)
C27 C28 H28A 109.6
C29 C28 H28A 109.6
C27 C28 H28B 109.6
C29 C28 H28B 109.6
H28A C28 H28B 108.1
C30 C29 C28 112.41(16)
C30 C29 H29A 109.1
C28 C29 H29A 109.1
C30 C29 H29B 109.1
C28 C29 H29B 109.1
H29A C29 H29B 107.9
C29 C30 H30A 109.5
C29 C30 H30B 109.5
H30A C30 H30B 109.5
C29 C30 H30C 109.5
H30A C30 H30C 109.5
H30B C30 H30C 109.5
Cl2 C31 Cl4 109.99(13)
Cl2 C31 Cl3 111.33(13)
Cl4 C31 Cl3 109.85(12)
Cl2 C31 H31A 108.5
Cl4 C31 H31A 108.5
Cl3 C31 H31A 108.5

loop_
_geom_bond_atom_site_label_1
_geom_bond_atom_site_label_2
_geom_bond_distance
Pt N2 2.0061(16)
Pt N1 2.0098(16)
Pt O3 2.0424(14)
Pt Cl1 2.2859(5)
O1 C1 1.273(2)
O2 C8 1.269(2)
O3 H1O 0.81(2)
O3 H2O 0.84(2)
N1 C1 1.315(2)
N1 H1 0.8800
N2 C8 1.319(2)
N2 H2 0.8800
C1 C2 1.511(3)
C2 C3 1.394(3)
C2 C7 1.403(3)
C3 C4 1.388(3)
C3 H3 0.9500
C4 C5 1.379(3)
C4 H4 0.9500
C5 C6 1.389(3)
C5 H5 0.9500
C6 C7 1.382(3)
C6 H6 0.9500
C7 H7 0.9500
C8 C9 1.501(3)
C9 C10 1.393(3)
C9 C14 1.398(3)
C10 C11 1.394(3)
C10 H10 0.9500
C11 C12 1.388(3)
C11 H11 0.9500
C12 C13 1.385(3)
C12 H12 0.9500
C13 C14 1.387(3)
C13 H13 0.9500
C14 H14 0.9500
N3 C23 1.519(2)
N3 C15 1.521(2)
N3 C27 1.521(2)
N3 C19 1.524(2)
C15 C16 1.519(3)
C15 H15A 0.9900
C15 H15B 0.9900
C16 C17 1.530(3)
C16 H16A 0.9900
C16 H16B 0.9900
C17 C18 1.523(3)
C17 H17A 0.9900
C17 H17B 0.9900
C18 H18A 0.9800
C18 H18B 0.9800
C18 H18C 0.9800
C19 C20 1.523(3)
C19 H19A 0.9900
C19 H19B 0.9900
C20 C21 1.529(3)
C20 H20A 0.9900
C20 H20B 0.9900
C21 C22 1.521(3)
C21 H21A 0.9900
C21 H21B 0.9900
C22 H22A 0.9800
C22 H22B 0.9800
C22 H22C 0.9800
C23 C24 1.519(2)
C23 H23A 0.9900
C23 H23B 0.9900
C24 C25 1.532(3)
C24 H24A 0.9900
C24 H24B 0.9900
C25 C26 1.521(3)
C25 H25A 0.9900
C25 H25B 0.9900
C26 H26A 0.9800
C26 H26B 0.9800
C26 H26C 0.9800
C27 C28 1.522(3)
C27 H27A 0.9900
C27 H27B 0.9900
C28 C29 1.528(3)
C28 H28A 0.9900
C28 H28B 0.9900
C29 C30 1.520(3)
C29 H29A 0.9900
C29 H29B 0.9900
C30 H30A 0.9800
C30 H30B 0.9800
C30 H30C 0.9800
C31 Cl2 1.755(2)
C31 Cl4 1.757(2)
C31 Cl3 1.765(2)
C31 H31A 1.0000
